data_7063668
loop_
_publ_author_name
'Zhao, Tingting'
'A., Suru'
'Ma, Yurong'
'Wang, Nan'
'Su, Zhongmin'
'Liu, Fangbin'

_publ_section_title
;
 Organoboron emitters with narrowband thermally activated delayed
 fluorescence for doped organic light emitting diodes
;
_journal_issue 10
_journal_name_full 'New Journal of Chemistry'
_journal_page_first 4035
_journal_page_last 4041
_journal_paper_doi 10.1039/D4NJ05279J
_journal_volume 49
_journal_year 2025
_chemical_formula_moiety 'C34 H36 B2 F4 N4'
_chemical_formula_sum 'C34 H36 B2 F4 N4'
_chemical_formula_weight 598.29
_space_group_crystal_system triclinic
_space_group_IT_number 2
_space_group_name_Hall '-P 1'
_space_group_name_H-M_alt 'P -1'
_atom_sites_solution_hydrogens geom
_atom_sites_solution_primary dual
_audit_creation_date 2022-12-31
_audit_creation_method
;
Olex2 1.5
(compiled 2022.04.07 svn.rca3783a0 for OlexSys, GUI svn.r6498)
;
_audit_update_record
;
2024-06-24 deposited with the CCDC.	2025-01-17 downloaded from the CCDC.
;
_cell_angle_alpha 72.625(5)
_cell_angle_beta 79.192(5)
_cell_angle_gamma 71.413(4)
_cell_formula_units_Z 1
_cell_length_a 6.2488(9)
_cell_length_b 8.9759(12)
_cell_length_c 14.662(2)
_cell_measurement_reflns_used 3546
_cell_measurement_temperature 170.00
_cell_measurement_theta_max 60.419
_cell_measurement_theta_min 2.761
_cell_volume 740.02(18)
_computing_cell_refinement 'SAINT V8.40B (Bruker Nano, Inc., 2019)'
_computing_data_collection 'Bruker Instrument Service vV6.2.14'
_computing_data_reduction 'SAINT V8.40B (Bruker Nano, Inc., 2019)'
_computing_molecular_graphics 'Olex2 1.5 (Dolomanov et al., 2009)'
_computing_publication_material 'Olex2 1.5 (Dolomanov et al., 2009)'
_computing_structure_refinement 'SHELXL 2019/2 (Sheldrick, 2015)'
_computing_structure_solution 'SHELXT 2018/2 (Sheldrick, 2018)'
_diffrn_ambient_temperature 170.00
_diffrn_measured_fraction_theta_full 0.994
_diffrn_measured_fraction_theta_max 0.984
_diffrn_measurement_device_type 'Bruker D8 VENTURE'
_diffrn_measurement_method '\w and \f scans'
_diffrn_radiation_type GaK\a
_diffrn_radiation_wavelength 1.34139
_diffrn_reflns_av_R_equivalents 0.0563
_diffrn_reflns_av_unetI/netI 0.0699
_diffrn_reflns_Laue_measured_fraction_full 0.994
_diffrn_reflns_Laue_measured_fraction_max 0.984
_diffrn_reflns_limit_h_max 8
_diffrn_reflns_limit_h_min -8
_diffrn_reflns_limit_k_max 9
_diffrn_reflns_limit_k_min -11
_diffrn_reflns_limit_l_max 18
_diffrn_reflns_limit_l_min -18
_diffrn_reflns_number 10649
_diffrn_reflns_point_group_measured_fraction_full 0.994
_diffrn_reflns_point_group_measured_fraction_max 0.984
_diffrn_reflns_theta_full 53.594
_diffrn_reflns_theta_max 60.799
_diffrn_reflns_theta_min 2.762
_diffrn_source_current 3.57
_diffrn_source_power 0.24957869999999996
_diffrn_source_voltage 69.91
_exptl_absorpt_coefficient_mu 0.504
_exptl_absorpt_correction_T_max 0.7519
_exptl_absorpt_correction_T_min 0.5339
_exptl_absorpt_correction_type multi-scan
_exptl_absorpt_process_details
;
SADABS-2016/2 (Bruker,2016/2) was used for absorption correction.
wR2(int) was 0.1045 before and 0.0647 after correction.
The Ratio of minimum to maximum transmission is 0.7101.
The \l/2 correction factor is Not present.
;
_exptl_crystal_colour yellow
_exptl_crystal_colour_primary yellow
_exptl_crystal_density_diffrn 1.342
_exptl_crystal_description plate
_exptl_crystal_F_000 314
_exptl_crystal_size_max 0.19
_exptl_crystal_size_mid 0.04
_exptl_crystal_size_min 0.02
_refine_diff_density_max 0.599
_refine_diff_density_min -0.338
_refine_diff_density_rms 0.077
_refine_ls_extinction_method none
_refine_ls_goodness_of_fit_ref 1.092
_refine_ls_hydrogen_treatment constr
_refine_ls_matrix_type full
_refine_ls_number_parameters 200
_refine_ls_number_reflns 3356
_refine_ls_number_restraints 0
_refine_ls_restrained_S_all 1.092
_refine_ls_R_factor_all 0.0865
_refine_ls_R_factor_gt 0.0695
_refine_ls_shift/su_max 0.000
_refine_ls_shift/su_mean 0.000
_refine_ls_structure_factor_coef Fsqd
_refine_ls_weighting_details 'w=1/[\s^2^(Fo^2^)+(0.1058P)^2^+0.2703P] where P=(Fo^2^+2Fc^2^)/3'
_refine_ls_weighting_scheme calc
_refine_ls_wR_factor_gt 0.1878
_refine_ls_wR_factor_ref 0.2013
_reflns_Friedel_coverage 0.000
_reflns_number_gt 2503
_reflns_number_total 3356
_reflns_threshold_expression 'I > 2\s(I)'
_cod_data_source_file d4nj05279j2.cif
_cod_data_source_block ry8221222_21_wuse_0m
_cod_depositor_comments 'Adding full bibliography for 7063668.cif.'
_cod_original_cell_volume 740.04(18)
_cod_database_code 7063668
_shelx_shelxl_version_number 2019/2
_shelx_space_group_comment
;
The symmetry employed for this shelxl refinement is uniquely defined
by the following loop, which should always be used as a source of
symmetry information in preference to the above space-group names.
They are only intended as comments.
;
_shelx_estimated_absorpt_t_max 0.990
_shelx_estimated_absorpt_t_min 0.910
_olex2_refinement_description
;
1. Fixed Uiso
 At 1.2 times of:
  All C(H) groups, All C(H,H) groups
 At 1.5 times of:
  All C(H,H,H) groups
2.a Secondary CH2 refined with riding coordinates:
 C14(H14A,H14B), C15(H15A,H15B), C16(H16A,H16B)
2.b Aromatic/amide H refined with riding coordinates:
 C1(H1), C2(H2), C3(H3), C4(H4), C5(H5), C7(H7), C8(H8), C10(H10), C13(H13)
2.c Idealised Me refined as rotating group:
 C17(H17A,H17B,H17C)
;
_olex2_submission_special_instructions 'No special instructions were received'

loop_
_space_group_symop_operation_xyz
'x, y, z'
'-x, -y, -z'

loop_
_atom_site_label
_atom_site_type_symbol
_atom_site_fract_x
_atom_site_fract_y
_atom_site_fract_z
_atom_site_U_iso_or_equiv
_atom_site_adp_type
_atom_site_occupancy
_atom_site_site_symmetry_order
_atom_site_calc_flag
_atom_site_refinement_flags_posn
_atom_site_refinement_flags_adp
_atom_site_refinement_flags_occupancy
_atom_site_disorder_assembly
_atom_site_disorder_group
F1 F -0.2143(3) 0.91055(15) 0.51798(12) 0.0537(5) Uani 1 1 d . . . . .
F2 F -0.4103(2) 0.7689(2) 0.63945(11) 0.0598(5) Uani 1 1 d . . . . .
N1 N 0.2595(3) 0.3347(2) 0.49926(12) 0.0274(4) Uani 1 1 d . . . . .
N2 N -0.0069(3) 0.6613(2) 0.61799(12) 0.0300(4) Uani 1 1 d . . . . .
C1 C 0.9879(4) 0.1852(3) 0.86951(17) 0.0424(5) Uani 1 1 d . . . . .
H1 H 0.856892 0.249417 0.898804 0.051 Uiso 1 1 calc R U . . .
C2 C 1.1809(4) 0.1111(3) 0.91769(18) 0.0515(7) Uani 1 1 d . . . . .
H2 H 1.181325 0.124612 0.979489 0.062 Uiso 1 1 calc R U . . .
C3 C 1.3727(4) 0.0176(3) 0.87555(18) 0.0478(6) Uani 1 1 d . . . . .
H3 H 1.505452 -0.032799 0.908191 0.057 Uiso 1 1 calc R U . . .
C4 C 1.3707(4) -0.0022(3) 0.78616(16) 0.0381(5) Uani 1 1 d . . . . .
H4 H 1.502387 -0.066951 0.757545 0.046 Uiso 1 1 calc R U . . .
C5 C 1.1779(3) 0.0716(3) 0.73734(15) 0.0328(5) Uani 1 1 d . . . . .
H5 H 1.178537 0.057272 0.675652 0.039 Uiso 1 1 calc R U . . .
C6 C 0.9827(3) 0.1670(2) 0.77902(15) 0.0318(5) Uani 1 1 d . . . . .
C7 C 0.7733(3) 0.2495(3) 0.73120(15) 0.0336(5) Uani 1 1 d . . . . .
H7 H 0.657076 0.321187 0.762303 0.040 Uiso 1 1 calc R U . . .
C8 C 0.7278(3) 0.2355(2) 0.64971(15) 0.0302(4) Uani 1 1 d . . . . .
H8 H 0.842187 0.166249 0.616471 0.036 Uiso 1 1 calc R U . . .
C9 C 0.5113(3) 0.3206(2) 0.60765(14) 0.0281(4) Uani 1 1 d . . . . .
C10 C 0.4581(3) 0.2638(2) 0.53857(15) 0.0296(4) Uani 1 1 d . . . . .
H10 H 0.563414 0.173492 0.518771 0.036 Uiso 1 1 calc R U . . .
C11 C 0.1029(3) 0.4652(2) 0.52375(13) 0.0265(4) Uani 1 1 d . . . . .
C12 C 0.1466(3) 0.5303(2) 0.59385(14) 0.0267(4) Uani 1 1 d . . . . .
C13 C 0.3545(3) 0.4531(2) 0.63460(14) 0.0297(4) Uani 1 1 d . . . . .
H13 H 0.387804 0.493030 0.681857 0.036 Uiso 1 1 calc R U . . .
C14 C 0.0336(3) 0.7217(2) 0.69455(15) 0.0309(4) Uani 1 1 d . . . . .
H14A H -0.058840 0.836140 0.687468 0.037 Uiso 1 1 calc R U . . .
H14B H 0.195353 0.719338 0.687114 0.037 Uiso 1 1 calc R U . . .
C15 C -0.0251(4) 0.6213(3) 0.79474(16) 0.0391(5) Uani 1 1 d . . . . .
H15A H 0.051275 0.504880 0.798673 0.047 Uiso 1 1 calc R U . . .
H15B H -0.190861 0.635760 0.805159 0.047 Uiso 1 1 calc R U . . .
C16 C 0.0451(4) 0.6679(3) 0.87455(17) 0.0466(6) Uani 1 1 d . . . . .
H16A H 0.007813 0.787882 0.859799 0.056 Uiso 1 1 calc R U . . .
H16B H -0.043404 0.630283 0.935901 0.056 Uiso 1 1 calc R U . . .
C17 C 0.2975(5) 0.5949(4) 0.8865(2) 0.0599(7) Uani 1 1 d . . . . .
H17A H 0.386020 0.633345 0.826267 0.090 Uiso 1 1 calc R U . . .
H17B H 0.334686 0.476043 0.902691 0.090 Uiso 1 1 calc R U . . .
H17C H 0.334089 0.628480 0.938065 0.090 Uiso 1 1 calc R U . . .
B1 B -0.2215(4) 0.7547(3) 0.57214(18) 0.0333(5) Uani 1 1 d . . . . .

loop_
_atom_site_aniso_label
_atom_site_aniso_U_11
_atom_site_aniso_U_22
_atom_site_aniso_U_33
_atom_site_aniso_U_23
_atom_site_aniso_U_13
_atom_site_aniso_U_12
F1 0.0583(9) 0.0243(7) 0.0854(11) -0.0179(7) -0.0411(8) 0.0018(6)
F2 0.0245(6) 0.1003(13) 0.0680(10) -0.0570(9) -0.0048(6) -0.0027(7)
N1 0.0203(7) 0.0238(8) 0.0391(9) -0.0120(7) -0.0072(6) -0.0015(6)
N2 0.0239(8) 0.0266(9) 0.0430(9) -0.0166(7) -0.0099(7) -0.0010(6)
C1 0.0381(12) 0.0426(13) 0.0451(12) -0.0184(10) -0.0111(9) 0.0012(10)
C2 0.0492(14) 0.0605(16) 0.0455(13) -0.0217(12) -0.0201(11) 0.0000(12)
C3 0.0365(12) 0.0501(15) 0.0554(14) -0.0145(11) -0.0233(10) 0.0011(10)
C4 0.0265(10) 0.0360(12) 0.0492(12) -0.0122(9) -0.0091(8) -0.0009(8)
C5 0.0286(10) 0.0315(11) 0.0398(11) -0.0096(8) -0.0098(8) -0.0064(8)
C6 0.0265(9) 0.0281(10) 0.0406(11) -0.0080(8) -0.0094(8) -0.0047(8)
C7 0.0250(9) 0.0297(10) 0.0430(11) -0.0119(8) -0.0076(8) 0.0016(8)
C8 0.0215(9) 0.0257(10) 0.0417(11) -0.0103(8) -0.0081(7) -0.0001(7)
C9 0.0211(8) 0.0242(9) 0.0384(10) -0.0076(8) -0.0070(7) -0.0035(7)
C10 0.0195(9) 0.0234(9) 0.0442(11) -0.0105(8) -0.0084(7) 0.0009(7)
C11 0.0196(9) 0.0239(9) 0.0368(10) -0.0099(8) -0.0061(7) -0.0036(7)
C12 0.0209(9) 0.0212(9) 0.0383(10) -0.0098(7) -0.0054(7) -0.0029(7)
C13 0.0252(9) 0.0269(10) 0.0390(10) -0.0109(8) -0.0104(8) -0.0037(8)
C14 0.0269(9) 0.0265(10) 0.0419(11) -0.0152(8) -0.0095(8) -0.0013(8)
C15 0.0342(11) 0.0375(12) 0.0460(12) -0.0141(10) -0.0062(9) -0.0063(9)
C16 0.0561(15) 0.0465(14) 0.0380(12) -0.0140(10) -0.0057(10) -0.0123(12)
C17 0.0606(17) 0.0676(19) 0.0565(16) -0.0148(13) -0.0243(13) -0.0155(14)
B1 0.0233(10) 0.0308(12) 0.0490(13) -0.0227(10) -0.0098(9) 0.0034(9)

loop_
_atom_type_symbol
_atom_type_description
_atom_type_scat_dispersion_real
_atom_type_scat_dispersion_imag
_atom_type_scat_source
C C 0.0137 0.0067 'International Tables Vol C Tables 4.2.6.8 and 6.1.1.4'
H H 0.0000 0.0000 'International Tables Vol C Tables 4.2.6.8 and 6.1.1.4'
B B 0.0070 0.0029 'International Tables Vol C Tables 4.2.6.8 and 6.1.1.4'
F F 0.0583 0.0400 'International Tables Vol C Tables 4.2.6.8 and 6.1.1.4'
N N 0.0241 0.0134 'International Tables Vol C Tables 4.2.6.8 and 6.1.1.4'

loop_
_geom_angle_atom_site_label_1
_geom_angle_atom_site_label_2
_geom_angle_atom_site_label_3
_geom_angle
_geom_angle_site_symmetry_1
_geom_angle_site_symmetry_3
_geom_angle_publ_flag
C10 N1 C11 122.30(16) . . ?
C10 N1 B1 113.84(15) . 2_566 ?
C11 N1 B1 123.76(15) . 2_566 ?
C12 N2 C14 119.65(15) . . ?
C12 N2 B1 124.94(16) . . ?
C14 N2 B1 115.41(15) . . ?
C2 C1 H1 119.4 . . ?
C2 C1 C6 121.2(2) . . ?
C6 C1 H1 119.4 . . ?
C1 C2 H2 120.1 . . ?
C3 C2 C1 119.8(2) . . ?
C3 C2 H2 120.1 . . ?
C2 C3 H3 120.1 . . ?
C4 C3 C2 119.8(2) . . ?
C4 C3 H3 120.1 . . ?
C3 C4 H4 119.7 . . ?
C3 C4 C5 120.7(2) . . ?
C5 C4 H4 119.7 . . ?
C4 C5 H5 120.0 . . ?
C4 C5 C6 120.08(19) . . ?
C6 C5 H5 120.0 . . ?
C1 C6 C5 118.35(18) . . ?
C1 C6 C7 118.67(19) . . ?
C5 C6 C7 122.98(19) . . ?
C6 C7 H7 116.2 . . ?
C8 C7 C6 127.66(18) . . ?
C8 C7 H7 116.2 . . ?
C7 C8 H8 117.9 . . ?
C7 C8 C9 124.15(18) . . ?
C9 C8 H8 117.9 . . ?
C10 C9 C8 118.62(17) . . ?
C13 C9 C8 123.38(18) . . ?
C13 C9 C10 117.98(17) . . ?
N1 C10 C9 121.14(17) . . ?
N1 C10 H10 119.4 . . ?
C9 C10 H10 119.4 . . ?
N1 C11 C11 118.2(2) . 2_566 ?
N1 C11 C12 119.56(16) . . ?
C12 C11 C11 122.2(2) . 2_566 ?
N2 C12 C11 120.09(16) . . ?
N2 C12 C13 122.81(17) . . ?
C13 C12 C11 117.09(17) . . ?
C9 C13 C12 121.93(18) . . ?
C9 C13 H13 119.0 . . ?
C12 C13 H13 119.0 . . ?
N2 C14 H14A 109.1 . . ?
N2 C14 H14B 109.1 . . ?
N2 C14 C15 112.50(17) . . ?
H14A C14 H14B 107.8 . . ?
C15 C14 H14A 109.1 . . ?
C15 C14 H14B 109.1 . . ?
C14 C15 H15A 109.0 . . ?
C14 C15 H15B 109.0 . . ?
C14 C15 C16 113.14(19) . . ?
H15A C15 H15B 107.8 . . ?
C16 C15 H15A 109.0 . . ?
C16 C15 H15B 109.0 . . ?
C15 C16 H16A 109.1 . . ?
C15 C16 H16B 109.1 . . ?
H16A C16 H16B 107.8 . . ?
C17 C16 C15 112.5(2) . . ?
C17 C16 H16A 109.1 . . ?
C17 C16 H16B 109.1 . . ?
C16 C17 H17A 109.5 . . ?
C16 C17 H17B 109.5 . . ?
C16 C17 H17C 109.5 . . ?
H17A C17 H17B 109.5 . . ?
H17A C17 H17C 109.5 . . ?
H17B C17 H17C 109.5 . . ?
F1 B1 N1 106.78(18) . 2_566 ?
F1 B1 N2 111.73(17) . . ?
F2 B1 F1 108.54(18) . . ?
F2 B1 N1 107.25(17) . 2_566 ?
F2 B1 N2 112.01(19) . . ?
N2 B1 N1 110.29(15) . 2_566 ?

loop_
_geom_bond_atom_site_label_1
_geom_bond_atom_site_label_2
_geom_bond_distance
_geom_bond_site_symmetry_2
_geom_bond_publ_flag
F1 B1 1.398(3) . ?
F2 B1 1.387(3) . ?
N1 C10 1.350(2) . ?
N1 C11 1.360(2) . ?
N1 B1 1.585(3) 2_566 ?
N2 C12 1.353(2) . ?
N2 C14 1.475(2) . ?
N2 B1 1.496(3) . ?
C1 H1 0.9500 . ?
C1 C2 1.387(3) . ?
C1 C6 1.392(3) . ?
C2 H2 0.9500 . ?
C2 C3 1.383(4) . ?
C3 H3 0.9500 . ?
C3 C4 1.377(3) . ?
C4 H4 0.9500 . ?
C4 C5 1.391(3) . ?
C5 H5 0.9500 . ?
C5 C6 1.400(3) . ?
C6 C7 1.472(3) . ?
C7 H7 0.9500 . ?
C7 C8 1.328(3) . ?
C8 H8 0.9500 . ?
C8 C9 1.472(2) . ?
C9 C10 1.393(3) . ?
C9 C13 1.387(3) . ?
C10 H10 0.9500 . ?
C11 C11 1.446(3) 2_566 ?
C11 C12 1.428(3) . ?
C12 C13 1.412(3) . ?
C13 H13 0.9500 . ?
C14 H14A 0.9900 . ?
C14 H14B 0.9900 . ?
C14 C15 1.524(3) . ?
C15 H15A 0.9900 . ?
C15 H15B 0.9900 . ?
C15 C16 1.529(3) . ?
C16 H16A 0.9900 . ?
C16 H16B 0.9900 . ?
C16 C17 1.525(4) . ?
C17 H17A 0.9800 . ?
C17 H17B 0.9800 . ?
C17 H17C 0.9800 . ?

loop_
_geom_torsion_atom_site_label_1
_geom_torsion_atom_site_label_2
_geom_torsion_atom_site_label_3
_geom_torsion_atom_site_label_4
_geom_torsion
_geom_torsion_site_symmetry_1
_geom_torsion_site_symmetry_2
_geom_torsion_site_symmetry_3
_geom_torsion_site_symmetry_4
_geom_torsion_publ_flag
N1 C11 C12 N2 179.23(17) . . . . ?
N1 C11 C12 C13 -0.1(3) . . . . ?
N2 C12 C13 C9 -178.84(18) . . . . ?
N2 C14 C15 C16 172.39(17) . . . . ?
C1 C2 C3 C4 -0.3(4) . . . . ?
C1 C6 C7 C8 -173.3(2) . . . . ?
C2 C1 C6 C5 0.0(4) . . . . ?
C2 C1 C6 C7 -179.6(2) . . . . ?
C2 C3 C4 C5 0.3(4) . . . . ?
C3 C4 C5 C6 -0.1(3) . . . . ?
C4 C5 C6 C1 -0.1(3) . . . . ?
C4 C5 C6 C7 179.6(2) . . . . ?
C5 C6 C7 C8 7.0(4) . . . . ?
C6 C1 C2 C3 0.1(4) . . . . ?
C6 C7 C8 C9 178.82(19) . . . . ?
C7 C8 C9 C10 -162.2(2) . . . . ?
C7 C8 C9 C13 16.5(3) . . . . ?
C8 C9 C10 N1 178.40(17) . . . . ?
C8 C9 C13 C12 -178.95(18) . . . . ?
C10 N1 C11 C11 178.8(2) . . . 2_566 ?
C10 N1 C11 C12 -0.5(3) . . . . ?
C10 C9 C13 C12 -0.3(3) . . . . ?
C11 N1 C10 C9 0.7(3) . . . . ?
C11 C11 C12 N2 0.0(3) 2_566 . . . ?
C11 C11 C12 C13 -179.4(2) 2_566 . . . ?
C11 C12 C13 C9 0.5(3) . . . . ?
C12 N2 C14 C15 -79.3(2) . . . . ?
C12 N2 B1 F1 -111.4(2) . . . . ?
C12 N2 B1 F2 126.6(2) . . . . ?
C12 N2 B1 N1 7.2(3) . . . 2_566 ?
C13 C9 C10 N1 -0.3(3) . . . . ?
C14 N2 C12 C11 176.41(17) . . . . ?
C14 N2 C12 C13 -4.2(3) . . . . ?
C14 N2 B1 F1 68.3(2) . . . . ?
C14 N2 B1 F2 -53.7(2) . . . . ?
C14 N2 B1 N1 -173.06(16) . . . 2_566 ?
C14 C15 C16 C17 -79.2(3) . . . . ?
B1 N1 C10 C9 -175.74(18) 2_566 . . . ?
B1 N1 C11 C11 -5.1(3) 2_566 . . 2_566 ?
B1 N1 C11 C12 175.63(18) 2_566 . . . ?
B1 N2 C12 C11 -3.9(3) . . . . ?
B1 N2 C12 C13 175.44(19) . . . . ?
B1 N2 C14 C15 101.0(2) . . . . ?
